data_2100582
loop_
_publ_author_name
'Wardell, James L.'
'Low, John Nicolson'
'Skakle, Janet M.S.'
'Glidewell, Christopher'

_publ_section_title
;
Isomeric N-(iodophenyl)nitrobenzamides form different
three-dimensional framework structures
;
_journal_coeditor_code BM5035
_journal_issue 2
_journal_name_full 'Acta Crystallographica, Section B'
_journal_page_first 931
_journal_page_last 943
_journal_paper_doi 10.1107/S0108768106029053
_journal_volume 62
_journal_year 2006
_chemical_formula_moiety 'C13 H9 I N2 O3'
_chemical_formula_sum 'C13 H9 I N2 O3'
_chemical_formula_weight 368.12
_chemical_name_systematic
;
N-(2-iodophenyl)-3-nitrobenzamide
;
_space_group_IT_number 14
_symmetry_cell_setting monoclinic
_symmetry_space_group_name_Hall '-P 2ybc'
_symmetry_space_group_name_H-M 'P 1 21/c 1'
_atom_sites_solution_hydrogens geom
_atom_sites_solution_primary direct
_atom_sites_solution_secondary difmap
_cell_angle_alpha 90.00
_cell_angle_beta 111.1634(12)
_cell_angle_gamma 90.00
_cell_formula_units_Z 4
_cell_length_a 13.1804(3)
_cell_length_b 7.5099(2)
_cell_length_c 13.8849(3)
_cell_measurement_reflns_used 2942
_cell_measurement_temperature 120(2)
_cell_measurement_theta_max 27.55
_cell_measurement_theta_min 3.14
_cell_volume 1281.68(5)
_computing_cell_refinement 'DENZO (Otwinowski & Minor, 1997) & COLLECT'
_computing_data_collection 'COLLECT (Hooft, 1999)'
_computing_data_reduction 'DENZO & COLLECT)'
_computing_molecular_graphics 'PLATON (Spek, 2003)'
_computing_publication_material 'SHELXL-97 and PRPKAPPA (Ferguson, 1999)'
_computing_structure_refinement 'OSCAIL & SHELXL-97 (Sheldrick, 1997)'
_computing_structure_solution 'OSCAIL (McArdle, 2003) & SHELXS-97 (Sheldrick, 1997)'
_diffrn_ambient_temperature 120(2)
_diffrn_detector_area_resol_mean 9.091
_diffrn_measured_fraction_theta_full 0.996
_diffrn_measured_fraction_theta_max 0.996
_diffrn_measurement_device_type 'Bruker-Nonius KappaCCD'
_diffrn_measurement_method '\f & \w scans'
_diffrn_radiation_monochromator graphite
_diffrn_radiation_source 'Bruker-Nonius FR591 rotating anode'
_diffrn_radiation_type 'Mo K\a'
_diffrn_radiation_wavelength 0.71073
_diffrn_reflns_av_R_equivalents 0.0381
_diffrn_reflns_av_sigmaI/netI 0.0299
_diffrn_reflns_limit_h_max 17
_diffrn_reflns_limit_h_min -17
_diffrn_reflns_limit_k_max 9
_diffrn_reflns_limit_k_min -8
_diffrn_reflns_limit_l_max 17
_diffrn_reflns_limit_l_min -18
_diffrn_reflns_number 15482
_diffrn_reflns_theta_full 27.55
_diffrn_reflns_theta_max 27.55
_diffrn_reflns_theta_min 3.14
_diffrn_standards_decay_% 0
_exptl_absorpt_coefficient_mu 2.504
_exptl_absorpt_correction_T_max 0.952
_exptl_absorpt_correction_T_min 0.368
_exptl_absorpt_correction_type multi-scan
_exptl_absorpt_process_details 'SADABS 2.10 (Sheldrick, 2003)'
_exptl_crystal_colour colourless
_exptl_crystal_density_diffrn 1.908
_exptl_crystal_density_method 'not measured'
_exptl_crystal_description plate
_exptl_crystal_F_000 712
_exptl_crystal_size_max 0.50
_exptl_crystal_size_mid 0.10
_exptl_crystal_size_min 0.02
_refine_diff_density_max 0.583
_refine_diff_density_min -0.980
_refine_ls_extinction_method none
_refine_ls_goodness_of_fit_ref 1.073
_refine_ls_hydrogen_treatment constr
_refine_ls_matrix_type full
_refine_ls_number_parameters 172
_refine_ls_number_reflns 2942
_refine_ls_number_restraints 0
_refine_ls_restrained_S_all 1.073
_refine_ls_R_factor_all 0.0329
_refine_ls_R_factor_gt 0.0252
_refine_ls_shift/su_max 0.001
_refine_ls_shift/su_mean 0.000
_refine_ls_structure_factor_coef Fsqd
_refine_ls_weighting_details 'w=1/[\s^2^(Fo^2^)+(0.0327P)^2^+0.5883P] where P=(Fo^2^+2Fc^2^)/3'
_refine_ls_weighting_scheme calc
_refine_ls_wR_factor_gt 0.0587
_refine_ls_wR_factor_ref 0.0624
_reflns_number_gt 2549
_reflns_number_total 2942
_reflns_threshold_expression I>2\s(I)
_cod_data_source_file bm5035.cif
_cod_depositor_comments
;
The following automatic conversions were performed:
'_exptl_absorpt_correction_type' value 'Multi-scan' changed to
'multi-scan' according to
'/home/saulius/struct/CIF-dictionaries/cif_core.dic' dictionary named
'cif_core.dic' version 2.4.1 from 2010-06-29.

Automatic conversion script
Id: cif_fix_enum 1527 2010-12-29 10:47:43Z saulius 
;
_cod_original_sg_symbol_H-M 'P 21/c'
_cod_database_code 2100582

loop_
_symmetry_equiv_pos_as_xyz
'x, y, z'
'-x, y+1/2, -z+1/2'
'-x, -y, -z'
'x, -y+1/2, z+1/2'

loop_
_atom_site_type_symbol
_atom_site_label
_atom_site_fract_x
_atom_site_fract_y
_atom_site_fract_z
_atom_site_U_iso_or_equiv
_atom_site_adp_type
_atom_site_calc_flag
_atom_site_refinement_flags
_atom_site_occupancy
C C11 0.34050(18) 0.3979(3) 0.22656(17) 0.0165(5) Uani d . 1
C C12 0.2645(2) 0.3309(3) 0.26521(19) 0.0181(5) Uani d . 1
C C13 0.1560(2) 0.3293(3) 0.2003(2) 0.0203(5) Uani d . 1
C C14 0.12062(19) 0.3921(3) 0.09994(18) 0.0240(6) Uani d . 1
C C15 0.1966(2) 0.4630(3) 0.06389(19) 0.0243(6) Uani d . 1
C C16 0.3064(2) 0.4653(3) 0.12638(19) 0.0212(5) Uani d . 1
C C17 0.45825(19) 0.3785(3) 0.29447(17) 0.0160(5) Uani d . 1
O O17 0.48528(14) 0.2787(2) 0.36966(13) 0.0192(4) Uani d . 1
N N1 0.53075(16) 0.4677(3) 0.26480(15) 0.0172(4) Uani d . 1
C C21 0.64506(18) 0.4398(3) 0.31075(18) 0.0159(5) Uani d . 1
C C22 0.70234(19) 0.3733(3) 0.25189(18) 0.0182(5) Uani d . 1
C C23 0.8148(2) 0.3501(3) 0.2958(2) 0.0228(5) Uani d . 1
C C24 0.86881(19) 0.3922(4) 0.3987(2) 0.0263(6) Uani d . 1
C C25 0.8122(2) 0.4585(3) 0.4580(2) 0.0256(6) Uani d . 1
C C26 0.7005(2) 0.4836(3) 0.41364(19) 0.0211(5) Uani d . 1
N N13 0.07543(18) 0.2512(3) 0.23890(18) 0.0274(5) Uani d . 1
O O31 -0.01542(16) 0.2189(3) 0.17566(17) 0.0407(6) Uani d . 1
O O32 0.10257(17) 0.2218(3) 0.33156(17) 0.0395(5) Uani d . 1
I I22 0.619735(13) 0.30348(2) 0.096580(11) 0.02094(7) Uani d . 1
H H12 0.2862 0.2874 0.3340 0.022 Uiso calc R 1
H H14 0.0459 0.3866 0.0570 0.029 Uiso calc R 1
H H15 0.1739 0.5106 -0.0040 0.029 Uiso calc R 1
H H16 0.3584 0.5130 0.1005 0.025 Uiso calc R 1
H H1 0.5103 0.5312 0.2077 0.021 Uiso d R 1
H H23 0.8539 0.3058 0.2553 0.027 Uiso calc R 1
H H24 0.9453 0.3755 0.4290 0.032 Uiso calc R 1
H H25 0.8498 0.4867 0.5287 0.031 Uiso calc R 1
H H26 0.6618 0.5309 0.4538 0.025 Uiso calc R 1

loop_
_atom_site_aniso_label
_atom_site_aniso_U_11
_atom_site_aniso_U_22
_atom_site_aniso_U_33
_atom_site_aniso_U_12
_atom_site_aniso_U_13
_atom_site_aniso_U_23
C11 0.0178(11) 0.0154(11) 0.0155(11) 0.0022(9) 0.0049(9) -0.0025(9)
C12 0.0206(12) 0.0184(11) 0.0151(12) 0.0007(9) 0.0061(10) -0.0029(9)
C13 0.0194(12) 0.0177(12) 0.0246(14) -0.0002(9) 0.0090(11) -0.0030(9)
C14 0.0200(12) 0.0221(14) 0.0230(14) 0.0029(10) -0.0006(11) -0.0025(10)
C15 0.0277(13) 0.0230(12) 0.0175(13) 0.0028(10) 0.0025(10) 0.0032(10)
C16 0.0251(13) 0.0186(12) 0.0189(12) 0.0005(9) 0.0066(10) 0.0017(9)
C17 0.0214(12) 0.0146(11) 0.0121(11) 0.0003(9) 0.0060(9) -0.0041(9)
O17 0.0198(9) 0.0214(9) 0.0146(9) -0.0011(7) 0.0042(7) 0.0039(7)
N1 0.0179(9) 0.0199(10) 0.0141(10) 0.0026(8) 0.0063(8) 0.0049(8)
C21 0.0190(11) 0.0133(11) 0.0155(11) -0.0010(8) 0.0062(9) 0.0027(8)
C22 0.0224(12) 0.0169(11) 0.0150(11) -0.0005(9) 0.0065(10) 0.0026(9)
C23 0.0209(12) 0.0210(12) 0.0288(14) 0.0004(10) 0.0119(11) 0.0037(10)
C24 0.0182(12) 0.0242(14) 0.0320(15) -0.0030(10) 0.0037(11) 0.0058(11)
C25 0.0248(13) 0.0250(13) 0.0205(13) -0.0049(10) 0.0004(11) 0.0020(10)
C26 0.0260(12) 0.0207(12) 0.0184(12) -0.0040(10) 0.0104(10) 0.0001(9)
N13 0.0199(11) 0.0346(11) 0.0303(14) 0.0004(10) 0.0121(10) -0.0049(10)
O31 0.0157(10) 0.0685(16) 0.0367(13) -0.0086(9) 0.0079(9) -0.0122(10)
O32 0.0287(11) 0.0626(15) 0.0294(12) -0.0065(10) 0.0132(9) 0.0041(10)
I22 0.02866(11) 0.02113(10) 0.01452(11) 0.00124(6) 0.00959(8) 0.00036(6)

loop_
_atom_type_symbol
_atom_type_description
_atom_type_scat_dispersion_real
_atom_type_scat_dispersion_imag
_atom_type_scat_source
C C 0.0033 0.0016 'International Tables Vol C Tables 4.2.6.8 and 6.1.1.4'
H H 0.0000 0.0000 'International Tables Vol C Tables 4.2.6.8 and 6.1.1.4'
I I -0.4742 1.8119 'International Tables Vol C Tables 4.2.6.8 and 6.1.1.4'
N N 0.0061 0.0033 'International Tables Vol C Tables 4.2.6.8 and 6.1.1.4'
O O 0.0106 0.0060 'International Tables Vol C Tables 4.2.6.8 and 6.1.1.4'

loop_
_geom_angle_atom_site_label_1
_geom_angle_atom_site_label_2
_geom_angle_atom_site_label_3
_geom_angle
_geom_angle_publ_flag
C12 C11 C16 120.0(2) no
C12 C11 C17 116.5(2) no
C16 C11 C17 123.3(2) no
C13 C12 C11 118.0(2) no
C13 C12 H12 121.0 no
C11 C12 H12 121.0 no
C14 C13 C12 123.0(2) no
C14 C13 N13 118.5(2) no
C12 C13 N13 118.4(2) no
C15 C14 C13 118.3(2) no
C15 C14 H14 120.9 no
C13 C14 H14 120.9 no
C14 C15 C16 120.4(2) no
C14 C15 H15 119.8 no
C16 C15 H15 119.8 no
C11 C16 C15 120.3(2) no
C11 C16 H16 119.8 no
C15 C16 H16 119.8 no
O17 C17 N1 122.9(2) no
O17 C17 C11 120.6(2) no
N1 C17 C11 116.4(2) no
C17 N1 C21 122.84(19) no
C17 N1 H1 121.6 no
C21 N1 H1 114.5 no
C26 C21 C22 119.6(2) no
C26 C21 N1 120.3(2) no
C22 C21 N1 120.1(2) no
C21 C22 C23 120.3(2) no
C21 C22 I22 120.19(17) no
C23 C22 I22 119.51(19) no
C24 C23 C22 119.5(2) no
C24 C23 H23 120.2 no
C22 C23 H23 120.2 no
C23 C24 C25 120.5(2) no
C23 C24 H24 119.7 no
C25 C24 H24 119.7 no
C24 C25 C26 119.7(2) no
C24 C25 H25 120.1 no
C26 C25 H25 120.1 no
C25 C26 C21 120.3(2) no
C25 C26 H26 119.9 no
C21 C26 H26 119.9 no
O32 N13 O31 123.8(2) no
O32 N13 C13 118.6(2) no
O31 N13 C13 117.6(2) no

loop_
_geom_bond_atom_site_label_1
_geom_bond_atom_site_label_2
_geom_bond_distance
_geom_bond_publ_flag
C11 C12 1.390(3) no
C11 C16 1.393(3) no
C11 C17 1.504(3) no
C12 C13 1.389(3) no
C12 H12 0.95 no
C13 C14 1.383(4) no
C13 N13 1.473(3) no
C14 C15 1.377(4) no
C14 H14 0.95 no
C15 C16 1.394(3) no
C15 H15 0.95 no
C16 H16 0.95 no
C17 O17 1.229(3) no
C17 N1 1.348(3) no
N1 C21 1.424(3) no
N1 H1 0.88 no
C21 C26 1.389(3) no
C21 C22 1.390(3) no
C22 C23 1.395(3) no
C22 I22 2.101(2) no
C23 C24 1.383(4) no
C23 H23 0.95 no
C24 C25 1.389(4) no
C24 H24 0.95 no
C25 C26 1.389(4) no
C25 H25 0.95 no
C26 H26 0.95 no
N13 O32 1.225(3) no
N13 O31 1.227(3) no

loop_
_geom_hbond_atom_site_label_D
_geom_hbond_atom_site_label_H
_geom_hbond_atom_site_label_A
_geom_hbond_site_symmetry_A
_geom_hbond_distance_DH
_geom_hbond_distance_HA
_geom_hbond_distance_DA
_geom_hbond_angle_DHA
_geom_hbond_publ_flag
N1 H1 O17 2_655 0.88 2.16 2.950(3) 149 no
C23 H23 O31 1_655 0.95 2.45 3.385(4) 169 no

loop_
_geom_torsion_atom_site_label_1
_geom_torsion_atom_site_label_2
_geom_torsion_atom_site_label_3
_geom_torsion_atom_site_label_4
_geom_torsion
_geom_torsion_publ_flag
C16 C11 C12 C13 1.7(3) no
C17 C11 C12 C13 -173.2(2) no
C11 C12 C13 C14 -0.4(4) no
C11 C12 C13 N13 177.3(2) no
C12 C13 C14 C15 -1.5(4) no
N13 C13 C14 C15 -179.2(2) no
C13 C14 C15 C16 2.1(4) no
C12 C11 C16 C15 -1.1(4) no
C17 C11 C16 C15 173.5(2) no
C14 C15 C16 C11 -0.8(4) no
C12 C11 C17 O17 13.8(3) no
C16 C11 C17 O17 -161.0(2) no
C12 C11 C17 N1 -169.8(2) no
C16 C11 C17 N1 15.5(3) no
O17 C17 N1 C21 7.1(3) no
C11 C17 N1 C21 -169.3(2) no
C17 N1 C21 C26 -65.3(3) no
C17 N1 C21 C22 116.5(3) no
C26 C21 C22 C23 0.2(3) no
N1 C21 C22 C23 178.3(2) no
C26 C21 C22 I22 179.28(17) no
N1 C21 C22 I22 -2.6(3) no
C21 C22 C23 C24 0.6(4) no
I22 C22 C23 C24 -178.50(18) no
C22 C23 C24 C25 -0.6(4) no
C23 C24 C25 C26 -0.3(4) no
C24 C25 C26 C21 1.1(4) no
C22 C21 C26 C25 -1.0(3) no
N1 C21 C26 C25 -179.1(2) no
C14 C13 N13 O32 -168.4(2) no
C12 C13 N13 O32 13.8(4) no
C14 C13 N13 O31 11.7(4) no
C12 C13 N13 O31 -166.1(2) no

loop_
_cod_related_entry_id
_cod_related_entry_database
_cod_related_entry_code
1 ChemSpider 1153511
